data_2001394
loop_
_publ_author_name
'Xiao, G.'
'van der Helm, D.'
'Goerlitz, F. H.'
'Hider, R. C.'
'Dobbin, P. S.'

_publ_section_title
;
 Structures of 3-hydroxy-1-(2-methoxyethyl)-2-methyl-4-pyridinone, its
 hydrochloride and 1-ethyl-3-hydroxy-2-methyl-4-pyridinone
 hydrochloride hydrate
;
_journal_issue 9
_journal_name_full 'Acta Crystallographica Section C'
_journal_page_first 1646
_journal_page_last 1649
_journal_paper_doi 10.1107/S0108270193001313
_journal_volume 49
_journal_year 1993
_chemical_formula_sum 'C8 H14 Cl N O3'
_chemical_formula_weight 207.656
_space_group_IT_number 14
_space_group_name_Hall '-P 2ybc'
_space_group_name_H-M_alt 'P 1 21/c 1'
_symmetry_cell_setting monoclinic
_symmetry_space_group_name_Hall '-P 2ybc'
_symmetry_space_group_name_H-M 'P 1 21/c 1'
_atom_type_scat_source 'SHELXS86 (Sheldrick, 1986)'
_cell_angle_alpha 90
_cell_angle_beta 98.473(5)
_cell_angle_gamma 90
_cell_formula_units_Z 4
_cell_length_a 6.6361(4)
_cell_length_b 17.1150(10)
_cell_length_c 9.1024(5)
_cell_measurement_reflns_used 48
_cell_measurement_temperature 138(2)
_cell_measurement_theta_max 31
_cell_measurement_theta_min 19
_cell_volume 1022.54(10)
_diffrn_measurement_device 'Enraf-Nonius CAD-4'
_diffrn_measurement_method \q/2\q
_diffrn_radiation_type CuK\a
_diffrn_radiation_wavelength 1.54178
_diffrn_reflns_limit_h_max 8
_diffrn_reflns_limit_h_min 0
_diffrn_reflns_limit_k_max 21
_diffrn_reflns_limit_k_min 0
_diffrn_reflns_limit_l_max 11
_diffrn_reflns_limit_l_min -11
_diffrn_reflns_number 2096
_diffrn_reflns_theta_max 75.0
_diffrn_standards_decay_% 0.9
_diffrn_standards_interval_time 120
_diffrn_standards_number 3
_exptl_absorpt_coefficient_mu 3.148
_exptl_absorpt_correction_type none
_exptl_crystal_colour colorless
_exptl_crystal_density_diffrn 1.35
_exptl_crystal_description needle
_exptl_crystal_size_max 0.28
_exptl_crystal_size_mid 0.12
_exptl_crystal_size_min 0.08
_refine_diff_density_max 0.34
_refine_diff_density_min -0.30
_refine_ls_goodness_of_fit_obs 1.77
_refine_ls_hydrogen_treatment refall
_refine_ls_number_parameters 174
_refine_ls_number_reflns 1920
_refine_ls_R_factor_obs 0.035
_refine_ls_shift/esd_max 0.14
_refine_ls_structure_factor_coef F
_refine_ls_weighting_details 'w = 1/[\s^2^(F) + 0.0001F~o~^2^]'
_refine_ls_weighting_scheme calc
_refine_ls_wR_factor_obs 0.047
_reflns_number_observed 1920
_reflns_number_total 2096
_reflns_observed_criterion I>=2\s(I)
_cod_data_source_file cd1028.cif
_cod_data_source_block cd1028_structure_3_of_3
_cod_depositor_comments
;

  Commenting out extra symmetry operators -- the updated operator list
  is consistent with the spacegroup symbol, and yields reasonable
  packing and correct summary formulae.

  Saulius Gra\<zulis
  2014-06-18


The following automatic conversions were performed:

'_refine_ls_weighting_scheme' value '1/[\s^2^(F) + 0.0001F~o~^2^]'
was changed to 'calc'. New tag '_refine_ls_weighting_details' was
created. The value of the new tag was set to 'w = 1/[\s^2^(F) +
0.0001F~o~^2^]'.

Automatic conversion script
Id: cif_fix_values 3143 2015-03-26 13:38:13Z robertas 
;
_cod_original_cell_volume 1022.50(10)
_cod_original_formula_sum 'C8 H14 Cl1 N1 O3'
_cod_database_code 2001394

loop_
_symmetry_equiv_pos_as_xyz
x,y,z
-x,-y,-z
x,1/2-y,1/2+z
-x,-1/2+y,-1/2-z

loop_
_atom_site_label
_atom_site_fract_x
_atom_site_fract_y
_atom_site_fract_z
_atom_site_U_iso_or_equiv
N(1) -.0518(2) .39875(7) -.21710(10) .0235(4)
C(2) .1303(2) .43594(8) -.1805(2) .0236(4)
C(3) .1543(2) .51004(8) -.2382(2) .0242(4)
C(4) -.0087(2) .54708(8) -.3267(2) .0250(4)
C(5) -.1937(2) .50770(9) -.3569(2) .0290(4)
C(6) -.2104(2) .43358(9) -.3028(2) .0283(4)
C(7) -.0821(3) .31735(8) -.1659(2) .0283(5)
C(8) -.1376(3) .31460(10) -.0108(2) .0350(5)
C(9) .3010(3) .39860(10) -.0802(2) .0328(5)
O(1) .3398(2) .54296(7) -.20540(10) .0341(4)
O(2) .0264(2) .61815(6) -.37730(10) .0321(4)
O(10) .4614(2) .68089(7) -.2776(2) .0403(4)
Cl(11) .66465(6) .68547(2) -.56760(4) .03050(10)
H(5) -.306(3) .5290(10) -.415(2) ?
H(6) -.331(3) .4040(10) -.318(2) ?
H(7A) -.189(3) .2990(10) -.240(2) ?
H(7B) .045(3) .2900(10) -.174(2) ?
H(8A) -.025(3) .3330(10) .063(2) ?
H(8B) -.257(3) .3490(10) -.001(2) ?
H(8C) -.171(4) .2610(10) .008(3) ?
H(9A) .311(5) .349(2) -.083(3) ?
H(9B) .299(5) .413(2) .023(4) ?
H(9C) .424(6) .420(2) -.085(4) ?
H(O1) .346(4) .5810(10) -.234(3) ?
H(O2) -.082(4) .6340(10) -.437(2) ?
H(10A) .501(4) .6840(10) -.354(3) ?
H(10B) .528(4) .710(2) -.215(3) ?

loop_
_geom_angle_atom_site_label_1
_geom_angle_atom_site_label_2
_geom_angle_atom_site_label_3
_geom_angle
_geom_angle_publ_flag
N(1) C(2) C(3) 118.70(10) yes
N(1) C(2) C(9) 121.00(10) yes
N(1) C(6) C(5) 121.20(10) yes
N(1) C(7) C(8) 112.50(10) yes
C(2) N(1) C(6) 121.40(10) yes
C(2) N(1) C(7) 121.00(10) yes
C(2) C(3) C(4) 120.50(10) yes
C(2) C(3) O(1) 116.70(10) yes
C(3) C(2) C(9) 120.30(10) yes
C(3) C(4) C(5) 118.60(10) yes
C(3) C(4) O(2) 116.90(10) yes
C(4) C(3) O(1) 122.80(10) yes
C(4) C(5) C(6) 119.50(10) yes
C(5) C(4) O(2) 124.60(10) yes
C(6) N(1) C(7) 117.50(10) yes

loop_
_geom_bond_atom_site_label_1
_geom_bond_atom_site_label_2
_geom_bond_distance
_geom_bond_publ_flag
N(1) C(2) 1.363(2) yes
N(1) C(6) 1.353(2) yes
N(1) C(7) 1.492(2) yes
C(2) C(3) 1.391(2) yes
C(2) C(9) 1.490(2) yes
C(3) C(4) 1.401(2) yes
C(3) O(1) 1.346(2) yes
C(4) C(5) 1.392(2) yes
C(4) O(2) 1.333(2) yes
C(5) C(6) 1.371(2) yes
C(7) C(8) 1.511(2) yes
